data_7205487
loop_
_publ_author_name
'Fujii, Kotaro'
'Aruga, Kumiko'
'Sekine, Akiko'
'Uekusa, Hidehiro'
'Sohno, Katsuya'
'Tanaka, Koichi'

_publ_section_title
;
 In situ observation and mechanistic elucidation of metastable colored
 species in crystalline state photochromism of
 trans-biindenylidenedione
;
_journal_issue 3
_journal_name_full CrystEngComm
_journal_page_first 731
_journal_paper_doi 10.1039/c0ce00642d
_journal_volume 13
_journal_year 2011
_chemical_formula_moiety 'C32 H24 O2'
_chemical_formula_sum 'C32 H24 O2'
_chemical_formula_weight 440.51
_space_group_IT_number 14
_symmetry_cell_setting monoclinic
_symmetry_Int_Tables_number 14
_symmetry_space_group_name_Hall '-P 2ybc'
_symmetry_space_group_name_H-M 'P 1 21/c 1'
_atom_sites_solution_hydrogens geom
_atom_sites_solution_primary direct
_atom_sites_solution_secondary difmap
_audit_creation_method SHELXL-97
_cell_angle_alpha 90.00
_cell_angle_beta 111.656(3)
_cell_angle_gamma 90.00
_cell_formula_units_Z 4
_cell_length_a 11.3843(15)
_cell_length_b 14.2937(19)
_cell_length_c 15.125(2)
_cell_measurement_reflns_used 30435
_cell_measurement_temperature 93(2)
_cell_measurement_theta_max 27.61
_cell_measurement_theta_min 1.92
_cell_volume 2287.5(5)
_computing_cell_refinement 'Bruker SAINT'
_computing_data_collection 'Bruker SMART'
_computing_data_reduction 'Bruker SAINT & SADABS'
_computing_molecular_graphics ORTEP-3
_computing_publication_material SHELXL-97
_computing_structure_refinement 'SHELXL-97 (Sheldrick, 1997)'
_computing_structure_solution 'SHELXS-97 (Sheldrick, 1990)'
_diffrn_ambient_temperature 93(2)
_diffrn_measured_fraction_theta_full 0.995
_diffrn_measured_fraction_theta_max 0.995
_diffrn_measurement_device_type 'Bruker SMART CCD area detector system'
_diffrn_measurement_method '\w scan'
_diffrn_radiation_monochromator graphite
_diffrn_radiation_probe x-ray
_diffrn_radiation_type MoK\a
_diffrn_radiation_wavelength 0.71073
_diffrn_reflns_av_R_equivalents 0.0554
_diffrn_reflns_av_sigmaI/netI 0.0347
_diffrn_reflns_limit_h_max 14
_diffrn_reflns_limit_h_min -14
_diffrn_reflns_limit_k_max 18
_diffrn_reflns_limit_k_min -18
_diffrn_reflns_limit_l_max 19
_diffrn_reflns_limit_l_min -19
_diffrn_reflns_number 30435
_diffrn_reflns_theta_full 27.61
_diffrn_reflns_theta_max 27.61
_diffrn_reflns_theta_min 1.92
_diffrn_source 'rotating anode X-ray tube'
_exptl_absorpt_coefficient_mu 0.078
_exptl_absorpt_correction_T_max 0.9977
_exptl_absorpt_correction_T_min 0.9769
_exptl_absorpt_correction_type multi-scan
_exptl_absorpt_process_details 'absorption was corrected by SADABS'
_exptl_crystal_colour red
_exptl_crystal_density_diffrn 1.279
_exptl_crystal_density_method 'not measured'
_exptl_crystal_description platelet
_exptl_crystal_F_000 928
_exptl_crystal_size_max 0.30
_exptl_crystal_size_mid 0.20
_exptl_crystal_size_min 0.03
_refine_diff_density_max 0.317
_refine_diff_density_min -0.217
_refine_diff_density_rms 0.050
_refine_ls_extinction_coef 0.0068(12)
_refine_ls_extinction_expression Fc^*^=kFc[1+0.001xFc^2^\l^3^/sin(2\q)]^-1/4^
_refine_ls_extinction_method SHELXL
_refine_ls_goodness_of_fit_ref 1.019
_refine_ls_hydrogen_treatment constr
_refine_ls_matrix_type full
_refine_ls_number_parameters 376
_refine_ls_number_reflns 5280
_refine_ls_number_restraints 32
_refine_ls_restrained_S_all 1.018
_refine_ls_R_factor_all 0.0712
_refine_ls_R_factor_gt 0.0471
_refine_ls_shift/su_max 0.000
_refine_ls_shift/su_mean 0.000
_refine_ls_structure_factor_coef Fsqd
_refine_ls_weighting_details 'calc w=1/[\s^2^(Fo^2^)+(0.0764P)^2^+0.2014P] where P=(Fo^2^+2Fc^2^)/3'
_refine_ls_weighting_scheme calc
_refine_ls_wR_factor_gt 0.1191
_refine_ls_wR_factor_ref 0.1308
_reflns_number_gt 3760
_reflns_number_total 5280
_reflns_threshold_expression >2sigma(I)
_cod_data_source_file C0CE00642D.TXT
_cod_data_source_block sad2
_cod_original_sg_symbol_H-M 'P 21/c'
_cod_database_code 7205487

loop_
_symmetry_equiv_pos_as_xyz
'x, y, z'
'-x, y+1/2, -z+1/2'
'-x, -y, -z'
'x, -y-1/2, z-1/2'

loop_
_atom_site_label
_atom_site_type_symbol
_atom_site_fract_x
_atom_site_fract_y
_atom_site_fract_z
_atom_site_U_iso_or_equiv
_atom_site_adp_type
_atom_site_occupancy
_atom_site_symmetry_multiplicity
_atom_site_calc_flag
_atom_site_refinement_flags
_atom_site_disorder_assembly
_atom_site_disorder_group
C1 C 0.40475(13) 0.89473(10) 0.13538(10) 0.0247(3) Uani 1 1 d D A 1
C2 C 0.41173(13) 0.97036(10) 0.20820(9) 0.0257(3) Uani 1 1 d . A 1
H2 H 0.4581 1.0263 0.1981 0.031 Uiso 1 1 calc R A 1
C3 C 0.48859(13) 0.92245(10) 0.30187(10) 0.0261(3) Uani 1 1 d . A 1
C4 C 0.53637(14) 0.96131(12) 0.39254(10) 0.0325(3) Uani 1 1 d . A 1
H4 H 0.5251 1.0258 0.4022 0.039 Uiso 1 1 calc R A 1
C5 C 0.60114(14) 0.90310(13) 0.46876(11) 0.0366(4) Uani 1 1 d . A 1
H5 H 0.6349 0.9286 0.5311 0.044 Uiso 1 1 calc R A 1
C6 C 0.61733(14) 0.80871(13) 0.45543(11) 0.0354(4) Uani 1 1 d . A 1
H6 H 0.6597 0.7701 0.5089 0.042 Uiso 1 1 calc R A 1
C7 C 0.57227(14) 0.76994(12) 0.36485(10) 0.0318(3) Uani 1 1 d . A 1
H7 H 0.5844 0.7055 0.3552 0.038 Uiso 1 1 calc R A 1
C8 C 0.50865(13) 0.82870(10) 0.28841(10) 0.0265(3) Uani 1 1 d . A 1
C9 C 0.45839(13) 0.80673(10) 0.18601(10) 0.0255(3) Uani 1 1 d . A 1
O1 O 0.46640(10) 0.73061(7) 0.14952(7) 0.0319(3) Uani 1 1 d . A 1
H22C H 0.4219 0.7334 0.0912 0.038 Uiso 0.130(3) 1 d PR B 1
C10 C 0.28206(13) 0.99927(10) 0.20760(9) 0.0250(3) Uani 1 1 d . A 1
C11 C 0.26426(14) 1.08832(10) 0.23758(10) 0.0275(3) Uani 1 1 d . A 1
H11 H 0.3330 1.1310 0.2574 0.033 Uiso 1 1 calc R A 1
C12 C 0.14774(14) 1.11633(11) 0.23929(10) 0.0305(3) Uani 1 1 d . A 1
C13 C 0.04816(14) 1.05270(12) 0.21132(11) 0.0351(4) Uani 1 1 d . A 1
H13 H -0.0320 1.0707 0.2117 0.042 Uiso 1 1 calc R A 1
C14 C 0.06518(15) 0.96353(12) 0.18300(12) 0.0365(4) Uani 1 1 d . A 1
H14 H -0.0031 0.9204 0.1647 0.044 Uiso 1 1 calc R A 1
C15 C 0.18145(14) 0.93647(11) 0.18110(11) 0.0314(3) Uani 1 1 d . A 1
H15 H 0.1923 0.8749 0.1617 0.038 Uiso 1 1 calc R A 1
C16 C 0.12911(17) 1.21380(12) 0.26988(13) 0.0443(4) Uani 1 1 d . A 1
H16A H 0.1821 1.2225 0.3371 0.066 Uiso 1 1 calc R A 1
H16B H 0.0402 1.2226 0.2612 0.066 Uiso 1 1 calc R A 1
H16C H 0.1529 1.2596 0.2313 0.066 Uiso 1 1 calc R A 1
C21 C 0.3637(8) 0.9046(3) 0.04020(15) 0.0240(8) Uani 0.870(3) 1 d P A 1
C22 C 0.3477(2) 0.82843(12) -0.03227(11) 0.0242(4) Uani 0.870(3) 1 d PD A 1
H22 H 0.4307 0.7966 -0.0190 0.029 Uiso 0.870(3) 1 calc PR B 1
C23 C 0.31166(19) 0.88349(14) -0.12514(13) 0.0241(4) Uani 0.870(3) 1 d P A 1
C24 C 0.2854(2) 0.84870(14) -0.21662(12) 0.0304(4) Uani 0.870(3) 1 d P A 1
H24 H 0.2884 0.7834 -0.2275 0.036 Uiso 0.870(3) 1 calc PR B 1
C25 C 0.2548(2) 0.9119(2) -0.29129(16) 0.0367(7) Uani 0.870(3) 1 d P A 1
H25 H 0.2380 0.8894 -0.3539 0.044 Uiso 0.870(3) 1 calc PR B 1
C26 C 0.2483(3) 1.0078(2) -0.27657(19) 0.0349(7) Uani 0.870(3) 1 d P A 1
H26 H 0.2264 1.0496 -0.3291 0.042 Uiso 0.870(3) 1 calc PR B 1
C27 C 0.2735(2) 1.04262(15) -0.18595(18) 0.0314(6) Uani 0.870(3) 1 d P A 1
H27 H 0.2691 1.1078 -0.1751 0.038 Uiso 0.870(3) 1 calc PR B 1
C28 C 0.3056(3) 0.97858(19) -0.11097(18) 0.0267(6) Uani 0.870(3) 1 d P A 1
C29 C 0.3343(6) 0.9979(3) -0.0087(2) 0.0275(8) Uani 0.870(3) 1 d P A 1
O2 O 0.33578(19) 1.07477(9) 0.02755(9) 0.0366(4) Uani 0.870(3) 1 d P A 1
C30 C 0.2484(3) 0.75614(18) -0.0381(2) 0.0250(7) Uani 0.797(5) 1 d P A 1
C31 C 0.13837(18) 0.78186(19) -0.02478(14) 0.0274(5) Uani 0.797(5) 1 d P A 1
H31 H 0.1275 0.8452 -0.0104 0.033 Uiso 0.797(5) 1 calc PR A 1
C32 C 0.04407(18) 0.71754(19) -0.03190(14) 0.0342(6) Uani 0.797(5) 1 d P A 1
C33 C 0.0615(2) 0.62504(18) -0.05541(15) 0.0377(7) Uani 0.797(5) 1 d P A 1
H33 H -0.0015 0.5796 -0.0603 0.045 Uiso 0.797(5) 1 calc PR A 1
C34 C 0.1679(3) 0.59897(17) -0.07140(18) 0.0413(7) Uani 0.797(5) 1 d P A 1
H34 H 0.1765 0.5364 -0.0893 0.050 Uiso 0.797(5) 1 calc PR A 1
C35 C 0.2633(3) 0.66355(19) -0.0616(2) 0.0345(6) Uani 0.797(5) 1 d P A 1
H35 H 0.3380 0.6448 -0.0709 0.041 Uiso 0.797(5) 1 calc PR A 1
C36 C -0.0727(2) 0.7472(2) -0.01507(18) 0.0547(8) Uani 0.797(5) 1 d P A 1
H36A H -0.0903 0.8133 -0.0323 0.082 Uiso 0.797(5) 1 calc PR A 1
H36B H -0.0593 0.7388 0.0523 0.082 Uiso 0.797(5) 1 calc PR A 1
H36C H -0.1445 0.7090 -0.0542 0.082 Uiso 0.797(5) 1 calc PR A 1
C24C C 0.2356(11) 0.8506(7) -0.2287(8) 0.026(3) Uiso 0.130(3) 1 d PGU B 2
H24C H 0.2152 0.7861 -0.2394 0.031 Uiso 0.130(3) 1 calc PR B 2
C25C C 0.2276(14) 0.9086(9) -0.3045(7) 0.022(3) Uiso 0.130(3) 1 d PGU B 2
H25C H 0.2017 0.8837 -0.3670 0.027 Uiso 0.130(3) 1 calc PR B 2
C26C C 0.2575(17) 1.0030(9) -0.2888(10) 0.026(4) Uiso 0.130(3) 1 d PGU B 2
H26C H 0.2520 1.0426 -0.3406 0.031 Uiso 0.130(3) 1 calc PR B 2
C27C C 0.2954(17) 1.0394(7) -0.1973(12) 0.027(4) Uiso 0.130(3) 1 d PGU B 2
H27C H 0.3158 1.1039 -0.1866 0.032 Uiso 0.130(3) 1 calc PR B 2
C28C C 0.3034(16) 0.9814(9) -0.1215(8) 0.022(4) Uiso 0.130(3) 1 d PGDU B 2
C23C C 0.2735(13) 0.8871(8) -0.1372(7) 0.024(3) Uiso 0.130(3) 1 d PGU B 2
C22C C 0.2875(14) 0.8435(6) -0.0476(9) 0.027(3) Uiso 0.130(3) 1 d PDU B 2
C29C C 0.344(4) 0.9992(15) -0.0188(12) 0.020(4) Uiso 0.130(3) 1 d PDU B 2
C21C C 0.352(6) 0.911(2) 0.0344(5) 0.026(4) Uiso 0.130(3) 1 d PDU B 2
O2C O 0.3902(11) 1.0709(7) 0.0216(7) 0.033(3) Uiso 0.130(3) 1 d PD B 2
C36C C -0.0379(14) 0.6559(10) 0.0244(10) 0.047(4) Uiso 0.130(3) 1 d P B 2
H36G H -0.0007 0.6591 0.0940 0.070 Uiso 0.130(3) 1 calc PR B 2
H36H H -0.0838 0.5967 0.0050 0.070 Uiso 0.130(3) 1 calc PR B 2
H36I H -0.0964 0.7083 0.0000 0.070 Uiso 0.130(3) 1 calc PR B 2
C31C C 0.1315(9) 0.7448(6) -0.0098(7) 0.017(2) Uiso 0.130(3) 1 d PGU B 2
H31C H 0.1091 0.7986 0.0173 0.06(5) Uiso 0.130(3) 1 calc PR B 2
C32C C 0.0665(8) 0.6613(7) -0.0155(7) 0.024(2) Uiso 0.130(3) 1 d PGU B 2
C33C C 0.0992(10) 0.5826(6) -0.0552(7) 0.028(3) Uiso 0.130(3) 1 d PGU B 2
H33C H 0.0548 0.5255 -0.0591 0.033 Uiso 0.130(3) 1 calc PR B 2
C34C C 0.1971(11) 0.5873(6) -0.0891(8) 0.027(3) Uiso 0.130(3) 1 d PGU B 2
H34C H 0.2195 0.5334 -0.1163 0.032 Uiso 0.130(3) 1 calc PR B 2
C35C C 0.2622(11) 0.6707(8) -0.0834(10) 0.019(3) Uiso 0.130(3) 1 d PGU B 2
H35C H 0.3291 0.6739 -0.1066 0.023 Uiso 0.130(3) 1 calc PR B 2
C30C C 0.2294(11) 0.7495(6) -0.0438(10) 0.020(4) Uiso 0.130(3) 1 d PGDU B 2
C30B C 0.2324(13) 0.7735(11) -0.0355(19) 0.035(5) Uiso 0.074(4) 1 d PGDU C 3
C31B C 0.2266(13) 0.6776(11) -0.0517(17) 0.035(5) Uiso 0.074(4) 1 d PGDU C 3
H31B H 0.2945 0.6465 -0.0617 0.042 Uiso 0.074(4) 1 calc PR C 3
C32B C 0.1215(14) 0.6271(9) -0.0534(15) 0.036(5) Uiso 0.074(4) 1 d PGDU C 3
C33B C 0.0222(11) 0.6725(11) -0.0388(14) 0.037(5) Uiso 0.074(4) 1 d PGDU C 3
H33B H -0.0497 0.6379 -0.0400 0.044 Uiso 0.074(4) 1 calc PR C 3
C35B C 0.0280(11) 0.7684(12) -0.0226(13) 0.038(5) Uiso 0.074(4) 1 d PGU C 3
H35B H -0.0399 0.7994 -0.0127 0.046 Uiso 0.074(4) 1 calc PR C 3
C34B C 0.1331(15) 0.8189(9) -0.0209(17) 0.035(5) Uiso 0.074(4) 1 d PGU C 3
H34B H 0.1371 0.8844 -0.0098 0.042 Uiso 0.074(4) 1 calc PR C 3
C36B C 0.117(2) 0.5213(10) -0.063(2) 0.057(8) Uiso 0.074(4) 1 d PD C 3
H36D H 0.1794 0.5010 -0.0901 0.085 Uiso 0.074(4) 1 calc PR C 3
H36E H 0.0326 0.5018 -0.1053 0.085 Uiso 0.074(4) 1 calc PR C 3
H36F H 0.1375 0.4927 -0.0004 0.085 Uiso 0.074(4) 1 calc PR C 3

loop_
_atom_site_aniso_label
_atom_site_aniso_U_11
_atom_site_aniso_U_22
_atom_site_aniso_U_33
_atom_site_aniso_U_23
_atom_site_aniso_U_13
_atom_site_aniso_U_12
C1 0.0231(7) 0.0312(7) 0.0200(7) -0.0005(5) 0.0083(5) -0.0007(6)
C2 0.0269(7) 0.0306(7) 0.0200(7) -0.0014(6) 0.0090(6) -0.0003(6)
C3 0.0215(7) 0.0368(8) 0.0212(7) -0.0018(6) 0.0094(5) -0.0006(6)
C4 0.0281(7) 0.0462(9) 0.0241(7) -0.0062(6) 0.0108(6) 0.0010(7)
C5 0.0272(8) 0.0608(11) 0.0203(7) -0.0064(7) 0.0071(6) 0.0032(7)
C6 0.0257(7) 0.0569(11) 0.0210(7) 0.0040(7) 0.0056(6) 0.0075(7)
C7 0.0268(7) 0.0419(9) 0.0252(7) 0.0024(6) 0.0080(6) 0.0045(6)
C8 0.0223(7) 0.0371(8) 0.0201(7) -0.0005(6) 0.0077(5) -0.0001(6)
C9 0.0231(7) 0.0324(8) 0.0208(7) -0.0022(6) 0.0078(5) -0.0018(6)
O1 0.0348(6) 0.0327(6) 0.0226(5) 0.0002(4) 0.0043(4) 0.0045(4)
C10 0.0270(7) 0.0302(7) 0.0177(6) 0.0013(5) 0.0081(5) 0.0016(6)
C11 0.0305(7) 0.0299(8) 0.0199(7) -0.0006(6) 0.0067(6) -0.0007(6)
C12 0.0344(8) 0.0323(8) 0.0215(7) 0.0006(6) 0.0065(6) 0.0071(6)
C13 0.0264(8) 0.0462(10) 0.0305(8) -0.0023(7) 0.0079(6) 0.0062(7)
C14 0.0292(8) 0.0404(9) 0.0415(9) -0.0057(7) 0.0147(7) -0.0056(7)
C15 0.0325(8) 0.0297(8) 0.0341(8) -0.0038(6) 0.0148(7) -0.0003(6)
C16 0.0450(10) 0.0427(10) 0.0404(10) -0.0105(8) 0.0101(8) 0.0075(8)
C21 0.022(2) 0.0288(12) 0.0220(10) 0.0010(7) 0.0098(9) 0.0020(12)
C22 0.0243(9) 0.0300(9) 0.0160(8) 0.0002(6) 0.0047(7) 0.0027(7)
C23 0.0163(9) 0.0370(10) 0.0189(8) 0.0020(7) 0.0063(7) 0.0027(8)
C24 0.0241(10) 0.0453(11) 0.0205(8) -0.0002(7) 0.0068(8) 0.0057(8)
C25 0.0252(12) 0.0653(17) 0.0180(9) 0.0021(9) 0.0060(8) 0.0037(10)
C26 0.0235(10) 0.0581(15) 0.0225(11) 0.0144(9) 0.0077(9) 0.0051(8)
C27 0.0246(12) 0.0404(12) 0.0272(11) 0.0093(8) 0.0071(9) 0.0023(8)
C28 0.0176(9) 0.0374(12) 0.0229(10) 0.0048(8) 0.0050(7) 0.0002(7)
C29 0.0251(16) 0.0334(12) 0.0209(11) 0.0021(8) 0.0047(11) -0.0011(7)
O2 0.0502(11) 0.0292(7) 0.0273(7) -0.0007(5) 0.0107(7) -0.0004(6)
C30 0.0238(11) 0.0324(13) 0.0126(9) 0.0019(8) -0.0006(8) -0.0011(8)
C31 0.0286(10) 0.0316(13) 0.0187(9) 0.0002(10) 0.0049(7) -0.0049(9)
C32 0.0280(10) 0.0471(17) 0.0223(9) 0.0037(9) 0.0032(8) -0.0085(10)
C33 0.0343(13) 0.0393(15) 0.0285(11) 0.0054(10) -0.0014(9) -0.0148(11)
C34 0.0409(15) 0.0329(12) 0.0341(12) -0.0034(10) -0.0050(11) -0.0014(10)
C35 0.0302(12) 0.0376(13) 0.0284(15) -0.0033(10) 0.0026(10) 0.0047(9)
C36 0.0304(12) 0.092(2) 0.0448(14) -0.0041(13) 0.0179(10) -0.0150(12)

loop_
_atom_type_symbol
_atom_type_description
_atom_type_scat_dispersion_real
_atom_type_scat_dispersion_imag
_atom_type_scat_source
C C 0.0033 0.0016 'International Tables Vol C Tables 4.2.6.8 and 6.1.1.4'
H H 0.0000 0.0000 'International Tables Vol C Tables 4.2.6.8 and 6.1.1.4'
O O 0.0106 0.0060 'International Tables Vol C Tables 4.2.6.8 and 6.1.1.4'

loop_
_geom_angle_atom_site_label_1
_geom_angle_atom_site_label_2
_geom_angle_atom_site_label_3
_geom_angle
_geom_angle_site_symmetry_1
_geom_angle_site_symmetry_3
_geom_angle_publ_flag
C21 C1 C9 123.8(3) . . ?
C21 C1 C2 127.1(2) . . ?
C9 C1 C2 109.08(11) . . ?
C1 C2 C3 102.23(11) . . ?
C1 C2 C10 113.23(11) . . ?
C3 C2 C10 110.38(11) . . ?
C1 C2 H2 110.3 . . ?
C3 C2 H2 110.3 . . ?
C10 C2 H2 110.3 . . ?
C8 C3 C4 120.32(14) . . ?
C8 C3 C2 111.50(12) . . ?
C4 C3 C2 128.18(14) . . ?
C3 C4 C5 118.22(15) . . ?
C3 C4 H4 120.9 . . ?
C5 C4 H4 120.9 . . ?
C6 C5 C4 121.29(14) . . ?
C6 C5 H5 119.4 . . ?
C4 C5 H5 119.4 . . ?
C5 C6 C7 120.74(15) . . ?
C5 C6 H6 119.6 . . ?
C7 C6 H6 119.6 . . ?
C6 C7 C8 117.84(15) . . ?
C6 C7 H7 121.1 . . ?
C8 C7 H7 121.1 . . ?
C3 C8 C7 121.53(14) . . ?
C3 C8 C9 109.82(12) . . ?
C7 C8 C9 128.61(14) . . ?
O1 C9 C8 126.28(13) . . ?
O1 C9 C1 126.83(13) . . ?
C8 C9 C1 106.76(12) . . ?
C9 O1 H22C 108.1 . . ?
C11 C10 C15 118.71(13) . . ?
C11 C10 C2 120.11(13) . . ?
C15 C10 C2 121.13(13) . . ?
C10 C11 C12 121.51(14) . . ?
C10 C11 H11 119.2 . . ?
C12 C11 H11 119.2 . . ?
C13 C12 C11 118.70(14) . . ?
C13 C12 C16 120.40(14) . . ?
C11 C12 C16 120.89(14) . . ?
C14 C13 C12 120.37(14) . . ?
C14 C13 H13 119.8 . . ?
C12 C13 H13 119.8 . . ?
C13 C14 C15 120.47(15) . . ?
C13 C14 H14 119.8 . . ?
C15 C14 H14 119.8 . . ?
C14 C15 C10 120.21(14) . . ?
C14 C15 H15 119.9 . . ?
C10 C15 H15 119.9 . . ?
C1 C21 C29 123.1(3) . . ?
C1 C21 C22 127.0(3) . . ?
C29 C21 C22 109.77(18) . . ?
C21 C22 C30 115.1(3) . . ?
C21 C22 C23 102.46(16) . . ?
C30 C22 C23 110.92(17) . . ?
C21 C22 H22 109.4 . . ?
C30 C22 H22 109.4 . . ?
C23 C22 H22 109.4 . . ?
C28 C23 C24 119.99(17) . . ?
C28 C23 C22 112.09(17) . . ?
C24 C23 C22 127.92(17) . . ?
C25 C24 C23 118.23(19) . . ?
C25 C24 H24 120.9 . . ?
C23 C24 H24 120.9 . . ?
C24 C25 C26 121.49(19) . . ?
C24 C25 H25 119.3 . . ?
C26 C25 H25 119.3 . . ?
C27 C26 C25 120.46(18) . . ?
C27 C26 H26 119.8 . . ?
C25 C26 H26 119.8 . . ?
C26 C27 C28 117.70(19) . . ?
C26 C27 H27 121.2 . . ?
C28 C27 H27 121.2 . . ?
C23 C28 C27 122.13(18) . . ?
C23 C28 C29 109.9(2) . . ?
C27 C28 C29 127.9(3) . . ?
O2 C29 C28 126.5(3) . . ?
O2 C29 C21 127.8(3) . . ?
C28 C29 C21 105.7(3) . . ?
C31 C30 C35 119.2(2) . . ?
C31 C30 C22 120.4(2) . . ?
C35 C30 C22 120.4(2) . . ?
C32 C31 C30 121.8(2) . . ?
C32 C31 H31 119.1 . . ?
C30 C31 H31 119.1 . . ?
C31 C32 C33 117.8(2) . . ?
C31 C32 C36 120.4(2) . . ?
C33 C32 C36 121.7(2) . . ?
C34 C33 C32 121.18(19) . . ?
C34 C33 H33 119.4 . . ?
C32 C33 H33 119.4 . . ?
C33 C34 C35 120.4(2) . . ?
C33 C34 H34 119.8 . . ?
C35 C34 H34 119.8 . . ?
C34 C35 C30 119.5(2) . . ?
C34 C35 H35 120.2 . . ?
C30 C35 H35 120.2 . . ?
C25C C24C C23C 120.0 . . ?
C25C C24C H24C 120.0 . . ?
C23C C24C H24C 120.0 . . ?
C26C C25C C24C 120.0 . . ?
C26C C25C H25C 120.0 . . ?
C24C C25C H25C 120.0 . . ?
C27C C26C C25C 120.0 . . ?
C27C C26C H26C 120.0 . . ?
C25C C26C H26C 120.0 . . ?
C28C C27C C26C 120.0 . . ?
C28C C27C H27C 120.0 . . ?
C26C C27C H27C 120.0 . . ?
C27C C28C C23C 120.0 . . ?
C27C C28C C29C 131.9(10) . . ?
C23C C28C C29C 108.0(10) . . ?
C28C C23C C24C 120.0 . . ?
C28C C23C C22C 108.8(9) . . ?
C24C C23C C22C 131.2(9) . . ?
C23C C22C C30C 121.4(10) . . ?
C23C C22C C21C 109.9(11) . . ?
C30C C22C C21C 128.3(15) . . ?
O2C C29C C28C 126.1(15) . . ?
O2C C29C C21C 121(2) . . ?
C28C C29C C21C 111.2(11) . . ?
C29C C21C C22C 100.5(6) . . ?
C32C C36C H36G 109.5 . . ?
C32C C36C H36H 109.5 . . ?
H36G C36C H36H 109.5 . . ?
C32C C36C H36I 109.5 . . ?
H36G C36C H36I 109.5 . . ?
H36H C36C H36I 109.5 . . ?
C32C C31C C30C 120.0 . . ?
C32C C31C H31C 120.0 . . ?
C30C C31C H31C 120.0 . . ?
C31C C32C C33C 120.0 . . ?
C31C C32C C36C 119.7(8) . . ?
C33C C32C C36C 120.2(9) . . ?
C32C C33C C34C 120.0 . . ?
C32C C33C H33C 120.0 . . ?
C34C C33C H33C 120.0 . . ?
C35C C34C C33C 120.0 . . ?
C35C C34C H34C 120.0 . . ?
C33C C34C H34C 120.0 . . ?
C34C C35C C30C 120.0 . . ?
C34C C35C H35C 120.0 . . ?
C30C C35C H35C 120.0 . . ?
C35C C30C C31C 120.0 . . ?
C35C C30C C22C 120.9(9) . . ?
C31C C30C C22C 118.7(9) . . ?
C31B C30B C34B 120.0 . . ?
C32B C31B C30B 120.0 . . ?
C32B C31B H31B 120.0 . . ?
C30B C31B H31B 120.0 . . ?
C31B C32B C33B 120.0 . . ?
C31B C32B C36B 121.0(6) . . ?
C33B C32B C36B 118.9(6) . . ?
C35B C33B C32B 120.0 . . ?
C35B C33B H33B 120.0 . . ?
C32B C33B H33B 120.0 . . ?
C33B C35B C34B 120.0 . . ?
C33B C35B H35B 120.0 . . ?
C34B C35B H35B 120.0 . . ?
C35B C34B C30B 120.0 . . ?
C35B C34B H34B 120.0 . . ?
C30B C34B H34B 120.0 . . ?

loop_
_geom_bond_atom_site_label_1
_geom_bond_atom_site_label_2
_geom_bond_distance
_geom_bond_site_symmetry_2
_geom_bond_publ_flag
C1 C21 1.347(3) . ?
C1 C9 1.482(2) . ?
C1 C2 1.5243(19) . ?
C2 C3 1.5254(19) . ?
C2 C10 1.5297(19) . ?
C2 H2 1.0000 . ?
C3 C8 1.387(2) . ?
C3 C4 1.391(2) . ?
C4 C5 1.392(2) . ?
C4 H4 0.9500 . ?
C5 C6 1.387(2) . ?
C5 H5 0.9500 . ?
C6 C7 1.389(2) . ?
C6 H6 0.9500 . ?
C7 C8 1.396(2) . ?
C7 H7 0.9500 . ?
C8 C9 1.4734(19) . ?
C9 O1 1.2384(17) . ?
O1 H22C 0.8400 . ?
C10 C11 1.391(2) . ?
C10 C15 1.393(2) . ?
C11 C12 1.395(2) . ?
C11 H11 0.9500 . ?
C12 C13 1.392(2) . ?
C12 C16 1.507(2) . ?
C13 C14 1.381(2) . ?
C13 H13 0.9500 . ?
C14 C15 1.389(2) . ?
C14 H14 0.9500 . ?
C15 H15 0.9500 . ?
C16 H16A 0.9800 . ?
C16 H16B 0.9800 . ?
C16 H16C 0.9800 . ?
C21 C29 1.502(3) . ?
C21 C22 1.508(5) . ?
C22 C30 1.510(3) . ?
C22 C23 1.528(2) . ?
C22 H22 1.0000 . ?
C23 C28 1.382(3) . ?
C23 C24 1.395(2) . ?
C24 C25 1.387(3) . ?
C24 H24 0.9500 . ?
C25 C26 1.395(3) . ?
C25 H25 0.9500 . ?
C26 C27 1.385(3) . ?
C26 H26 0.9500 . ?
C27 C28 1.397(3) . ?
C27 H27 0.9500 . ?
C28 C29 1.484(3) . ?
C29 O2 1.225(3) . ?
C30 C31 1.390(3) . ?
C30 C35 1.397(3) . ?
C31 C32 1.387(3) . ?
C31 H31 0.9500 . ?
C32 C33 1.402(3) . ?
C32 C36 1.504(3) . ?
C33 C34 1.372(4) . ?
C33 H33 0.9500 . ?
C34 C35 1.391(3) . ?
C34 H34 0.9500 . ?
C35 H35 0.9500 . ?
C36 H36A 0.9800 . ?
C36 H36B 0.9800 . ?
C36 H36C 0.9800 . ?
C24C C25C 1.3900 . ?
C24C C23C 1.3900 . ?
C24C H24C 0.9500 . ?
C25C C26C 1.3900 . ?
C25C H25C 0.9500 . ?
C26C C27C 1.3900 . ?
C26C H26C 0.9500 . ?
C27C C28C 1.3900 . ?
C27C H27C 0.9500 . ?
C28C C23C 1.3900 . ?
C28C C29C 1.469(10) . ?
C23C C22C 1.446(14) . ?
C22C C30C 1.509(2) . ?
C22C C21C 1.53(3) . ?
C29C O2C 1.210(2) . ?
C29C C21C 1.476(10) . ?
C36C C32C 1.520(16) . ?
C36C H36G 0.9800 . ?
C36C H36H 0.9800 . ?
C36C H36I 0.9800 . ?
C31C C32C 1.3900 . ?
C31C C30C 1.3900 . ?
C31C H31C 0.9500 . ?
C32C C33C 1.3900 . ?
C33C C34C 1.3900 . ?
C33C H33C 0.9500 . ?
C34C C35C 1.3900 . ?
C34C H34C 0.9500 . ?
C35C C30C 1.3900 . ?
C35C H35C 0.9500 . ?
C30B C31B 1.3900 . ?
C30B C34B 1.3900 . ?
C31B C32B 1.3900 . ?
C31B H31B 0.9500 . ?
C32B C33B 1.3900 . ?
C32B C36B 1.519(6) . ?
C33B C35B 1.3900 . ?
C33B H33B 0.9500 . ?
C35B C34B 1.3900 . ?
C35B H35B 0.9500 . ?
C34B H34B 0.9500 . ?
C36B H36D 0.9800 . ?
C36B H36E 0.9800 . ?
C36B H36F 0.9800 . ?

loop_
_geom_torsion_atom_site_label_1
_geom_torsion_atom_site_label_2
_geom_torsion_atom_site_label_3
_geom_torsion_atom_site_label_4
_geom_torsion
_geom_torsion_site_symmetry_1
_geom_torsion_site_symmetry_2
_geom_torsion_site_symmetry_3
_geom_torsion_site_symmetry_4
_geom_torsion_publ_flag
C21 C1 C2 C3 -169.2(5) . . . . ?
C9 C1 C2 C3 7.39(14) . . . . ?
C21 C1 C2 C10 72.0(5) . . . . ?
C9 C1 C2 C10 -111.34(13) . . . . ?
C1 C2 C3 C8 -7.55(15) . . . . ?
C10 C2 C3 C8 113.18(13) . . . . ?
C1 C2 C3 C4 172.60(14) . . . . ?
C10 C2 C3 C4 -66.67(18) . . . . ?
C8 C3 C4 C5 -1.8(2) . . . . ?
C2 C3 C4 C5 178.07(14) . . . . ?
C3 C4 C5 C6 -0.4(2) . . . . ?
C4 C5 C6 C7 1.9(2) . . . . ?
C5 C6 C7 C8 -1.1(2) . . . . ?
C4 C3 C8 C7 2.6(2) . . . . ?
C2 C3 C8 C7 -177.27(13) . . . . ?
C4 C3 C8 C9 -175.26(13) . . . . ?
C2 C3 C8 C9 4.88(16) . . . . ?
C6 C7 C8 C3 -1.1(2) . . . . ?
C6 C7 C8 C9 176.27(14) . . . . ?
C3 C8 C9 O1 176.26(14) . . . . ?
C7 C8 C9 O1 -1.4(2) . . . . ?
C3 C8 C9 C1 0.11(16) . . . . ?
C7 C8 C9 C1 -177.55(14) . . . . ?
C21 C1 C9 O1 -4.4(5) . . . . ?
C2 C1 C9 O1 178.89(13) . . . . ?
C21 C1 C9 C8 171.8(4) . . . . ?
C2 C1 C9 C8 -4.98(15) . . . . ?
C1 C2 C10 C11 -153.55(13) . . . . ?
C3 C2 C10 C11 92.54(15) . . . . ?
C1 C2 C10 C15 29.14(18) . . . . ?
C3 C2 C10 C15 -84.77(16) . . . . ?
C15 C10 C11 C12 -1.6(2) . . . . ?
C2 C10 C11 C12 -179.00(13) . . . . ?
C10 C11 C12 C13 0.8(2) . . . . ?
C10 C11 C12 C16 -178.62(14) . . . . ?
C11 C12 C13 C14 0.3(2) . . . . ?
C16 C12 C13 C14 179.78(15) . . . . ?
C12 C13 C14 C15 -0.7(2) . . . . ?
C13 C14 C15 C10 -0.1(2) . . . . ?
C11 C10 C15 C14 1.3(2) . . . . ?
C2 C10 C15 C14 178.62(13) . . . . ?
C9 C1 C21 C29 -167.2(5) . . . . ?
C2 C1 C21 C29 8.9(10) . . . . ?
C9 C1 C21 C22 8.7(10) . . . . ?
C2 C1 C21 C22 -175.1(4) . . . . ?
C1 C21 C22 C30 64.9(8) . . . . ?
C29 C21 C22 C30 -118.8(5) . . . . ?
C1 C21 C22 C23 -174.7(7) . . . . ?
C29 C21 C22 C23 1.7(6) . . . . ?
C21 C22 C23 C28 -0.5(4) . . . . ?
C30 C22 C23 C28 122.8(2) . . . . ?
C21 C22 C23 C24 179.9(4) . . . . ?
C30 C22 C23 C24 -56.8(3) . . . . ?
C28 C23 C24 C25 0.6(3) . . . . ?
C22 C23 C24 C25 -179.8(2) . . . . ?
C23 C24 C25 C26 -0.9(3) . . . . ?
C24 C25 C26 C27 0.5(3) . . . . ?
C25 C26 C27 C28 0.2(3) . . . . ?
C24 C23 C28 C27 0.1(3) . . . . ?
C22 C23 C28 C27 -179.6(2) . . . . ?
C24 C23 C28 C29 178.7(3) . . . . ?
C22 C23 C28 C29 -1.0(4) . . . . ?
C26 C27 C28 C23 -0.5(3) . . . . ?
C26 C27 C28 C29 -178.8(4) . . . . ?
C23 C28 C29 O2 -179.3(5) . . . . ?
C27 C28 C29 O2 -0.8(8) . . . . ?
C23 C28 C29 C21 2.0(6) . . . . ?
C27 C28 C29 C21 -179.5(4) . . . . ?
C1 C21 C29 O2 -4.5(12) . . . . ?
C22 C21 C29 O2 179.0(5) . . . . ?
C1 C21 C29 C28 174.2(6) . . . . ?
C22 C21 C29 C28 -2.3(7) . . . . ?
C21 C22 C30 C31 35.3(3) . . . . ?
C23 C22 C30 C31 -80.4(3) . . . . ?
C21 C22 C30 C35 -147.9(3) . . . . ?
C23 C22 C30 C35 96.4(2) . . . . ?
C35 C30 C31 C32 1.6(3) . . . . ?
C22 C30 C31 C32 178.5(2) . . . . ?
C30 C31 C32 C33 -1.5(3) . . . . ?
C30 C31 C32 C36 178.7(2) . . . . ?
C31 C32 C33 C34 -0.4(3) . . . . ?
C36 C32 C33 C34 179.4(2) . . . . ?
C32 C33 C34 C35 2.0(3) . . . . ?
C33 C34 C35 C30 -1.9(4) . . . . ?
C31 C30 C35 C34 0.1(3) . . . . ?
C22 C30 C35 C34 -176.8(3) . . . . ?
C23C C24C C25C C26C 0.0 . . . . ?
C24C C25C C26C C27C 0.0 . . . . ?
C25C C26C C27C C28C 0.0 . . . . ?
C26C C27C C28C C23C 0.0 . . . . ?
C26C C27C C28C C29C 177(3) . . . . ?
C27C C28C C23C C24C 0.0 . . . . ?
C29C C28C C23C C24C -178(2) . . . . ?
C27C C28C C23C C22C -179.1(12) . . . . ?
C29C C28C C23C C22C 3(2) . . . . ?
C25C C24C C23C C28C 0.0 . . . . ?
C25C C24C C23C C22C 178.8(15) . . . . ?
C28C C23C C22C C30C 163.2(12) . . . . ?
C24C C23C C22C C30C -16(2) . . . . ?
C28C C23C C22C C21C -10(3) . . . . ?
C24C C23C C22C C21C 171(3) . . . . ?
C27C C28C C29C O2C -6(6) . . . . ?
C23C C28C C29C O2C 171(4) . . . . ?
C27C C28C C29C C21C -172(3) . . . . ?
C23C C28C C29C C21C 6(5) . . . . ?
O2C C29C C21C C22C -177(4) . . . . ?
C28C C29C C21C C22C -11(5) . . . . ?
C23C C22C C21C C29C 12(5) . . . . ?
C30C C22C C21C C29C -160(3) . . . . ?
C30C C31C C32C C33C 0.0 . . . . ?
C30C C31C C32C C36C 178.2(11) . . . . ?
C31C C32C C33C C34C 0.0 . . . . ?
C36C C32C C33C C34C -178.2(11) . . . . ?
C32C C33C C34C C35C 0.0 . . . . ?
C33C C34C C35C C30C 0.0 . . . . ?
C34C C35C C30C C31C 0.0 . . . . ?
C34C C35C C30C C22C -172.5(12) . . . . ?
C32C C31C C30C C35C 0.0 . . . . ?
C32C C31C C30C C22C 172.6(12) . . . . ?
C23C C22C C30C C35C 59.7(16) . . . . ?
C21C C22C C30C C35C -128(3) . . . . ?
C23C C22C C30C C31C -112.9(13) . . . . ?
C21C C22C C30C C31C 59(4) . . . . ?
C34B C30B C31B C32B 0.0 . . . . ?
C30B C31B C32B C33B 0.0 . . . . ?
C30B C31B C32B C36B -175(2) . . . . ?
C31B C32B C33B C35B 0.0 . . . . ?
C36B C32B C33B C35B 175(2) . . . . ?
C32B C33B C35B C34B 0.0 . . . . ?
C33B C35B C34B C30B 0.0 . . . . ?
C31B C30B C34B C35B 0.0 . . . . ?
